data_2311565
loop_
_publ_author_name
'Sonni, Manel'
'Jendoubi, Imen'
'Zid, Mohamed Faouzi'

_publ_section_title
;
 Elaboration, structural study and validation of a new NASICON-type
 structure,
 Na<sub>0.72</sub>(Cr<sub>0.48</sub>,Al<sub>1.52</sub>)(Mo<sub>2.77</sub>,Al<sub>0.23</sub>)O<sub>12</sub>.
;
_journal_coeditor_code VN2134
_journal_issue 'Pt 3'
_journal_name_full 'Acta crystallographica. Section E, Crystallographic communications'
_journal_page_first 406
_journal_page_last 409
_journal_paper_doi 10.1107/S2056989018003031
_journal_volume 74
_journal_year 2018
_chemical_formula_iupac 'Na0.72 (Cr0.48, Al1.52) (Mo2.77, Al0.23) O12'
_chemical_formula_moiety Al1.762Cr0.476Mo2.763O12,0.72(Na)
_chemical_formula_sum 'Al1.762 Cr0.476 Mo2.763 Na0.72 O12'
_chemical_formula_weight 546.34
_chemical_name_systematic
;
Sodium chromium/aluminium molybdenum/aluminium dodecaoxide
;
_space_group_crystal_system trigonal
_space_group_IT_number 167
_space_group_name_Hall '-R 3 2"c'
_space_group_name_H-M_alt 'R -3 c :H'
_audit_creation_method SHELXL-2014/7
_cell_angle_alpha 90
_cell_angle_beta 90
_cell_angle_gamma 120
_cell_formula_units_Z 6
_cell_length_a 9.217(2)
_cell_length_b 9.217(2)
_cell_length_c 22.646(2)
_cell_measurement_reflns_used 25
_cell_measurement_temperature 298(2)
_cell_measurement_theta_max 14.8
_cell_measurement_theta_min 12.06
_cell_volume 1666.1(5)
_computing_cell_refinement
;
CAD-4 EXPRESS (Duisenberg, 1992; Mac\'i\<cek & Yordanov, 1992)
;
_computing_data_collection
;
CAD-4 EXPRESS (Duisenberg, 1992; Mac\'i\<cek & Yordanov, 1992)
;
_computing_data_reduction
;
XCAD4 (Harms & Wocadlo, 1995)
;
_computing_molecular_graphics
;
DIAMOND (Brandenburg, 2006)
;
_computing_publication_material
;
WinGX (Farrugia, 2012) and publCIF (Westrip, 2010)
;
_computing_structure_refinement
;
SHELXL2014 (Sheldrick, 2015)
;
_computing_structure_solution
;
SHELXS97 (Sheldrick, 2008)
;
_diffrn_ambient_temperature 298(2)
_diffrn_measured_fraction_theta_full 1.000
_diffrn_measured_fraction_theta_max 1.000
_diffrn_measurement_device_type 'Enraf--Nonius CAD-4'
_diffrn_measurement_method \w/2\q
_diffrn_radiation_type MoK\a
_diffrn_radiation_wavelength 0.71073
_diffrn_reflns_av_R_equivalents 0.0258
_diffrn_reflns_limit_h_max 11
_diffrn_reflns_limit_h_min -11
_diffrn_reflns_limit_k_max 11
_diffrn_reflns_limit_k_min -2
_diffrn_reflns_limit_l_max 28
_diffrn_reflns_limit_l_min -28
_diffrn_reflns_number 2878
_diffrn_reflns_theta_full 25.242
_diffrn_reflns_theta_max 26.932
_diffrn_reflns_theta_min 3.122
_diffrn_standards_decay_% 0.8
_diffrn_standards_interval_count 120
_diffrn_standards_number 2
_exptl_absorpt_coefficient_mu 3.743
_exptl_absorpt_correction_T_max 0.5988
_exptl_absorpt_correction_T_min 0.4906
_exptl_absorpt_correction_type psi-scan
_exptl_absorpt_process_details
;
(North <i>et al.</i>, 1968)
;
_exptl_crystal_colour red
_exptl_crystal_density_diffrn 3.267
_exptl_crystal_density_method 'not measured'
_exptl_crystal_description prism
_exptl_crystal_F_000 1526
_exptl_crystal_size_max 0.24
_exptl_crystal_size_mid 0.21
_exptl_crystal_size_min 0.18
_refine_diff_density_max 0.233
_refine_diff_density_min -0.425
_refine_ls_extinction_coef 0.00046(6)
_refine_ls_extinction_expression Fc^*^=kFc[1+0.001xFc^2^\l^3^/sin(2\q)]^-1/4^
_refine_ls_extinction_method
;
SHELXL2014 (Sheldrick, 2015)
;
_refine_ls_goodness_of_fit_ref 1.254
_refine_ls_hydrogen_treatment undef
_refine_ls_matrix_type full
_refine_ls_number_parameters 35
_refine_ls_number_reflns 414
_refine_ls_number_restraints 2
_refine_ls_restrained_S_all 1.250
_refine_ls_R_factor_all 0.0135
_refine_ls_R_factor_gt 0.0127
_refine_ls_shift/su_max 0.001
_refine_ls_shift/su_mean 0.000
_refine_ls_structure_factor_coef Fsqd
_refine_ls_weighting_details 'w=1/[\s^2^(Fo^2^)+4.1215P] where P=(Fo^2^+2Fc^2^)/3'
_refine_ls_weighting_scheme calc
_refine_ls_wR_factor_gt 0.0236
_refine_ls_wR_factor_ref 0.0239
_reflns_number_gt 401
_reflns_number_total 414
_reflns_threshold_expression 'I > 2\s(I)'
_cod_data_source_file vn2134sup1.cif
_cod_data_source_block I
_cod_original_cell_volume 1666.1(7)
_cod_original_sg_symbol_H-M 'R -3 c'
_cod_database_code 2311565
_shelx_space_group_comment
;
The symmetry employed for this shelxl refinement is uniquely defined
by the following loop, which should always be used as a source of
symmetry information in preference to the above space-group names.
They are only intended as comments.
;

loop_
_space_group_symop_operation_xyz
'x, y, z'
'-y, x-y, z'
'y, x, -z+1/2'
'-x+y, -x, z'
'-x, -x+y, -z+1/2'
'x-y, -y, -z+1/2'
'x+2/3, y+1/3, z+1/3'
'-y+2/3, x-y+1/3, z+1/3'
'y+2/3, x+1/3, -z+5/6'
'-x+y+2/3, -x+1/3, z+1/3'
'-x+2/3, -x+y+1/3, -z+5/6'
'x-y+2/3, -y+1/3, -z+5/6'
'x+1/3, y+2/3, z+2/3'
'-y+1/3, x-y+2/3, z+2/3'
'y+1/3, x+2/3, -z+7/6'
'-x+y+1/3, -x+2/3, z+2/3'
'-x+1/3, -x+y+2/3, -z+7/6'
'x-y+1/3, -y+2/3, -z+7/6'
'-x, -y, -z'
'y, -x+y, -z'
'-y, -x, z-1/2'
'x-y, x, -z'
'x, x-y, z-1/2'
'-x+y, y, z-1/2'
'-x+2/3, -y+1/3, -z+1/3'
'y+2/3, -x+y+1/3, -z+1/3'
'-y+2/3, -x+1/3, z-1/6'
'x-y+2/3, x+1/3, -z+1/3'
'x+2/3, x-y+1/3, z-1/6'
'-x+y+2/3, y+1/3, z-1/6'
'-x+1/3, -y+2/3, -z+2/3'
'y+1/3, -x+y+2/3, -z+2/3'
'-y+1/3, -x+2/3, z+1/6'
'x-y+1/3, x+2/3, -z+2/3'
'x+1/3, x-y+2/3, z+1/6'
'-x+y+1/3, y+2/3, z+1/6'

loop_
_atom_site_type_symbol
_atom_site_label
_atom_site_fract_x
_atom_site_fract_y
_atom_site_fract_z
_atom_site_U_iso_or_equiv
_atom_site_adp_type
_atom_site_calc_flag
_atom_site_occupancy
Mo Mo1 0.28488(2) 0.0000 0.7500 0.01214(9) Uani d 0.921(6)
Al Al1 0.28488(2) 0.0000 0.7500 0.01214(9) Uani d 0.080(10)
Cr Cr1 0.0000 0.0000 0.63854(3) 0.0109(2) Uani d 0.238(11)
Al Al2 0.0000 0.0000 0.63854(3) 0.0109(2) Uani d 0.761(19)
Na Na1 0.0000 0.0000 0.5000 0.0259(9) Uani d 0.724(8)
O O1 0.48491(19) 0.17851(19) 0.74736(7) 0.0326(4) Uani d 1
O O2 0.1686(2) -0.0152(2) 0.68761(6) 0.0376(5) Uani d 1

loop_
_atom_site_aniso_label
_atom_site_aniso_U_11
_atom_site_aniso_U_22
_atom_site_aniso_U_33
_atom_site_aniso_U_12
_atom_site_aniso_U_13
_atom_site_aniso_U_23
Mo1 0.01265(11) 0.01229(13) 0.01137(12) 0.00614(6) 0.00085(4) 0.00169(8)
Al1 0.01265(11) 0.01229(13) 0.01137(12) 0.00614(6) 0.00085(4) 0.00169(8)
Cr1 0.0117(3) 0.0117(3) 0.0092(3) 0.00587(14) 0.000 0.000
Al2 0.0117(3) 0.0117(3) 0.0092(3) 0.00587(14) 0.000 0.000
Na1 0.0322(11) 0.0322(11) 0.0132(12) 0.0161(6) 0.000 0.000
O1 0.0254(8) 0.0218(8) 0.0442(9) 0.0071(7) -0.0038(6) 0.0003(7)
O2 0.0364(9) 0.0446(11) 0.0278(8) 0.0172(8) -0.0093(7) 0.0015(7)

loop_
_atom_type_symbol
_atom_type_description
_atom_type_scat_dispersion_real
_atom_type_scat_dispersion_imag
_atom_type_scat_source
O O 0.0106 0.0060 'International Tables Vol C Tables 4.2.6.8 and 6.1.1.4'
Cr Cr 0.3209 0.6236 'International Tables Vol C Tables 4.2.6.8 and 6.1.1.4'
Mo Mo -1.6832 0.6857 'International Tables Vol C Tables 4.2.6.8 and 6.1.1.4'
Na Na 0.0362 0.0249 'International Tables Vol C Tables 4.2.6.8 and 6.1.1.4'
Al Al 0.0645 0.0514 'International Tables Vol C Tables 4.2.6.8 and 6.1.1.4'

loop_
_geom_angle_atom_site_label_1
_geom_angle_atom_site_label_2
_geom_angle_atom_site_label_3
_geom_angle_site_symmetry_1
_geom_angle_site_symmetry_3
_geom_angle
_geom_angle_publ_flag
O2 Mo1 O2 6_556 . 109.56(11) y
O2 Mo1 O1 6_556 . 107.85(8) y
O2 Mo1 O1 . . 111.40(8) y
O2 Mo1 O1 6_556 6_556 111.40(8) y
O2 Mo1 O1 . 6_556 107.86(8) y
O1 Mo1 O1 . 6_556 108.80(11) y
O1 Cr1 O1 28_446 25_556 87.18(7) y
O1 Cr1 O1 28_446 26_456 87.18(7) y
O1 Cr1 O1 25_556 26_456 87.18(7) y
O1 Cr1 O2 28_446 . 92.79(7) y
O1 Cr1 O2 25_556 . 88.68(7) y
O1 Cr1 O2 26_456 . 175.86(7) y
O1 Cr1 O2 28_446 4 88.68(7) y
O1 Cr1 O2 25_556 4 175.86(7) y
O1 Cr1 O2 26_456 4 92.79(7) y
O2 Cr1 O2 . 4 91.35(7) y
O1 Cr1 O2 28_446 2 175.85(7) y
O1 Cr1 O2 25_556 2 92.79(7) y
O1 Cr1 O2 26_456 2 88.68(7) y
O2 Cr1 O2 . 2 91.35(7) y
O2 Cr1 O2 4 2 91.35(7) y
O1 Cr1 Na1 28_446 . 52.76(5) ?
O1 Cr1 Na1 25_556 . 52.76(5) ?
O1 Cr1 Na1 26_456 . 52.76(5) ?
O2 Cr1 Na1 . . 124.30(5) ?
O2 Cr1 Na1 4 . 124.30(5) ?
O2 Cr1 Na1 2 . 124.30(5) ?
O1 Na1 O1 28_446 16_554 180.0 y
O1 Na1 O1 28_446 25_556 65.74(6) y
O1 Na1 O1 16_554 25_556 114.26(6) y
O1 Na1 O1 28_446 13_444 114.26(6) y
O1 Na1 O1 16_554 13_444 65.74(6) y
O1 Na1 O1 25_556 13_444 180.0 y
O1 Na1 O1 28_446 26_456 65.74(6) y
O1 Na1 O1 16_554 26_456 114.26(6) y
O1 Na1 O1 25_556 26_456 65.74(6) y
O1 Na1 O1 13_444 26_456 114.26(6) y
O1 Na1 O1 28_446 14_544 114.26(6) y
O1 Na1 O1 16_554 14_544 65.74(6) y
O1 Na1 O1 25_556 14_544 114.26(6) y
O1 Na1 O1 13_444 14_544 65.74(6) y
O1 Na1 O1 26_456 14_544 180.0 y
O1 Na1 Al2 28_446 19_556 141.20(4) ?
O1 Na1 Al2 16_554 19_556 38.80(4) ?
O1 Na1 Al2 25_556 19_556 141.19(4) ?
O1 Na1 Al2 13_444 19_556 38.81(4) ?
O1 Na1 Al2 26_456 19_556 141.19(4) ?
O1 Na1 Al2 14_544 19_556 38.81(4) ?
O1 Na1 Cr1 28_446 19_556 141.20(4) ?
O1 Na1 Cr1 16_554 19_556 38.80(4) ?
O1 Na1 Cr1 25_556 19_556 141.19(4) ?
O1 Na1 Cr1 13_444 19_556 38.81(4) ?
O1 Na1 Cr1 26_456 19_556 141.19(4) ?
O1 Na1 Cr1 14_544 19_556 38.81(4) ?
Al2 Na1 Cr1 19_556 19_556 0.0 ?
O1 Na1 Cr1 28_446 . 38.80(4) ?
O1 Na1 Cr1 16_554 . 141.20(4) ?
O1 Na1 Cr1 25_556 . 38.81(4) ?
O1 Na1 Cr1 13_444 . 141.19(4) ?
O1 Na1 Cr1 26_456 . 38.81(4) ?
O1 Na1 Cr1 14_544 . 141.19(4) ?
Al2 Na1 Cr1 19_556 . 180.0 ?
Cr1 Na1 Cr1 19_556 . 180.0 ?
Mo1 O1 Al2 . 25_556 144.66(9) ?
Mo1 O1 Cr1 . 25_556 144.66(9) ?
Al2 O1 Cr1 25_556 25_556 0.0 ?
Mo1 O1 Na1 . 7 126.81(8) ?
Al2 O1 Na1 25_556 7 88.43(6) ?
Cr1 O1 Na1 25_556 7 88.43(6) ?
Mo1 O2 Cr1 . . 158.35(10) ?

loop_
_geom_bond_atom_site_label_1
_geom_bond_atom_site_label_2
_geom_bond_site_symmetry_2
_geom_bond_distance
_geom_bond_publ_flag
Mo1 O2 6_556 1.7358(15) y
Mo1 O2 . 1.7359(15) y
Mo1 O1 . 1.7540(16) y
Mo1 O1 6_556 1.7540(15) y
Cr1 O1 28_446 1.9668(16) y
Cr1 O1 25_556 1.9668(16) y
Cr1 O1 26_456 1.9669(16) y
Cr1 O2 . 1.9720(16) y
Cr1 O2 4 1.9721(16) y
Cr1 O2 2 1.9721(16) y
Cr1 Na1 . 3.1374(7) ?
Na1 O1 28_446 2.4987(15) y
Na1 O1 16_554 2.4987(15) y
Na1 O1 25_556 2.4987(15) y
Na1 O1 13_444 2.4987(15) y
Na1 O1 26_456 2.4987(15) y
Na1 O1 14_544 2.4987(15) y
Na1 Al2 19_556 3.1373(7) ?
Na1 Cr1 19_556 3.1373(7) ?
O1 Al2 25_556 1.9668(16) ?
O1 Cr1 25_556 1.9668(16) ?
O1 Na1 7 2.4987(15) ?
